data_4115837
loop_
_publ_author_name
'Dusan Hesek'
'Guy A. Hembury'
'Michael G. B. Drew'
'Victor V. Borovkov'
'Yoshihisa Inoue'

_publ_section_title
;
 Photochromic Atropisomer Generation and Conformation Determination in a
 Ruthenium Bis(bipyridine) Phosphonite \g-Cyclodextrin System
;
_journal_name_full 'Journal of the American Chemical Society'
_journal_page_first 12232
_journal_page_last 12237
_journal_paper_doi 10.1021/ja0116167
_journal_volume 123
_journal_year 2001
_chemical_formula_sum 'C28 H27 Cl F6 N4 O2 P2 Ru'
_chemical_formula_weight 764.10
_chemical_name_systematic
;
 ?
;
_space_group_IT_number 14
_symmetry_cell_setting monoclinic
_symmetry_space_group_name_Hall '-P 2ybc'
_symmetry_space_group_name_H-M 'P 1 21/c 1'
_atom_sites_solution_hydrogens geom
_atom_sites_solution_primary direct
_atom_sites_solution_secondary difmap
_audit_creation_method SHELXL-97
_cell_angle_alpha 90.00
_cell_angle_beta 103.61(1)
_cell_angle_gamma 90.00
_cell_formula_units_Z 4
_cell_length_a 12.700(3)
_cell_length_b 13.608(2)
_cell_length_c 18.681(2)
_cell_measurement_reflns_used 25
_cell_measurement_temperature 296.2
_cell_measurement_theta_max 14.9
_cell_measurement_theta_min 14.6
_cell_volume 3137.8(9)
_computing_cell_refinement 'Rigaku/AFC Diffractometer Control'
_computing_data_collection 'Rigaku/AFC Diffractometer Control'
_computing_data_reduction teXsan
_computing_molecular_graphics PLATON(Spek,1994)
_computing_publication_material teXsan
_computing_structure_refinement teXsan
_computing_structure_solution 'DIRDIF92 (PATTY)'
_diffrn_ambient_temperature 296.2
_diffrn_measured_fraction_theta_full 0.958
_diffrn_measured_fraction_theta_max 0.958
_diffrn_measurement_device_type 'scintillation counter'
_diffrn_measurement_method \w-2\q
_diffrn_radiation_monochromator graphite
_diffrn_radiation_source 'Rigaku rotating anode'
_diffrn_radiation_type MoK\a
_diffrn_radiation_wavelength 0.71073
_diffrn_reflns_av_R_equivalents 0.0000
_diffrn_reflns_av_sigmaI/netI 0.0847
_diffrn_reflns_limit_h_max 16
_diffrn_reflns_limit_h_min 0
_diffrn_reflns_limit_k_max 17
_diffrn_reflns_limit_k_min 0
_diffrn_reflns_limit_l_max 23
_diffrn_reflns_limit_l_min -24
_diffrn_reflns_number 7211
_diffrn_reflns_theta_full 27.51
_diffrn_reflns_theta_max 27.51
_diffrn_reflns_theta_min 2.66
_diffrn_standards_decay_% 0.265
_diffrn_standards_interval_count 150
_diffrn_standards_number 3
_exptl_absorpt_coefficient_mu 0.759
_exptl_absorpt_correction_T_max 1.000
_exptl_absorpt_correction_T_min 0.779
_exptl_absorpt_correction_type 'w scans (North,Phillips and Mathews, 1968)'
_exptl_crystal_colour red
_exptl_crystal_density_diffrn 1.626
_exptl_crystal_description prismatic
_exptl_crystal_F_000 1544
_exptl_crystal_size_max 0.450
_exptl_crystal_size_mid 0.400
_exptl_crystal_size_min 0.100
_refine_diff_density_max 0.714
_refine_diff_density_min -0.835
_refine_diff_density_rms 0.095
_refine_ls_extinction_coef 0.0000(2)
_refine_ls_extinction_expression Fc^*^=kFc[1+0.001xFc^2^\l^3^/sin(2\q)]^-1/4^
_refine_ls_extinction_method SHELXL
_refine_ls_goodness_of_fit_ref 0.975
_refine_ls_hydrogen_treatment mixed
_refine_ls_matrix_type full
_refine_ls_number_parameters 400
_refine_ls_number_reflns 7211
_refine_ls_number_restraints 0
_refine_ls_restrained_S_all 0.975
_refine_ls_R_factor_all 0.1259
_refine_ls_R_factor_gt 0.0456
_refine_ls_shift/su_max 0.665
_refine_ls_shift/su_mean 0.002
_refine_ls_structure_factor_coef Fsqd
_refine_ls_weighting_details 'w=1/[\s^2^(Fo^2^)+(0.0766P)^2^+0.0000P] where P=(Fo^2^+2Fc^2^)/3'
_refine_ls_weighting_scheme calc
_refine_ls_wR_factor_gt 0.1202
_refine_ls_wR_factor_ref 0.1495
_reflns_number_gt 4029
_reflns_number_total 7211
_reflns_threshold_expression >2sigma(I)
_cod_data_source_file ja0116167.cif
_cod_data_source_block cis-[Ru(bpy)2(PhP(OMe)2)(Cl)]PF6(2)
_cod_depositor_comments
;
The following automatic conversions were performed:

'_refine_ls_weighting_scheme' value 'calc
w=1/[\s^2^(Fo^2^)+(0.0766P)^2^+0.0000P] where P=(Fo^2^+2Fc^2^)/3' was
changed to 'calc'. New tag '_refine_ls_weighting_details' was
created. The value of the new tag was set to
'w=1/[\s^2^(Fo^2^)+(0.0766P)^2^+0.0000P] where P=(Fo^2^+2Fc^2^)/3'.

Automatic conversion script
Id: cif_fix_values 3143 2015-03-26 13:38:13Z robertas 
;
_cod_original_cell_volume 3137.9(8)
_cod_original_formula_sum 'C28 H27 Cl F6 N4 O2 P2 Ru1'
_cod_database_code 4115837

loop_
_symmetry_equiv_pos_as_xyz
'x, y, z'
'-x, y+1/2, -z+1/2'
'-x, -y, -z'
'x, -y-1/2, z-1/2'

loop_
_atom_site_label
_atom_site_type_symbol
_atom_site_fract_x
_atom_site_fract_y
_atom_site_fract_z
_atom_site_U_iso_or_equiv
_atom_site_adp_type
_atom_site_occupancy
_atom_site_calc_flag
_atom_site_refinement_flags
Ru1 Ru 0.23972(3) 0.19936(3) 0.00245(2) 0.03826(13) Uani 1 d .
P5 P 0.37534(9) 0.21151(9) -0.05609(7) 0.0429(3) Uani 1 d .
O51 O 0.4915(3) 0.2167(3) 0.0003(2) 0.0588(10) Uani 1 d .
C52 C 0.5904(4) 0.2253(6) -0.0250(4) 0.0796(19) Uani 1 d .
H52A H 0.6086 0.1626 -0.0423 0.095 Uiso 1 calc R
H52B H 0.6481 0.2468 0.0150 0.095 Uiso 1 calc R
H52C H 0.5803 0.2723 -0.0643 0.095 Uiso 1 calc R
O61 O 0.3898(3) 0.1336(3) -0.1180(2) 0.0562(9) Uani 1 d .
C62 C 0.4047(5) 0.0295(4) -0.1015(4) 0.0735(17) Uani 1 d .
H62A H 0.4807 0.0150 -0.0865 0.088 Uiso 1 calc R
H62B H 0.3728 -0.0081 -0.1447 0.088 Uiso 1 calc R
H62C H 0.3705 0.0127 -0.0625 0.088 Uiso 1 calc R
C71 O 0.3687(4) 0.3219(4) -0.1112(3) 0.0934(15) Uani 1 d .
C72 C 0.3985(5) 0.4125(4) -0.0750(3) 0.0625(15) Uani 1 d .
H72 H 0.4307 0.4144 -0.0248 0.075 Uiso 1 calc R
C73 C 0.3788(5) 0.4978(5) -0.1155(4) 0.0734(17) Uani 1 d .
H73 H 0.3972 0.5577 -0.0919 0.088 Uiso 1 calc R
C74 C 0.3331(5) 0.4971(5) -0.1895(4) 0.0757(18) Uani 1 d .
H74 H 0.3207 0.5559 -0.2155 0.091 Uiso 1 calc R
C75 C 0.3056(5) 0.4093(5) -0.2252(4) 0.0713(17) Uani 1 d .
H75 H 0.2753 0.4090 -0.2756 0.086 Uiso 1 calc R
C76 C 0.3223(4) 0.3222(4) -0.1874(3) 0.0573(13) Uani 1 d .
H76 H 0.3031 0.2632 -0.2122 0.069 Uiso 1 calc R
Cl2 Cl 0.29398(10) 0.03941(9) 0.05480(8) 0.0565(3) Uani 1 d .
F11 F -0.2555(4) 0.1984(3) -0.2054(3) 0.1247(19) Uani 1 d .
F12 F -0.2680(5) 0.3176(6) -0.2886(3) 0.173(3) Uani 1 d .
F13 F -0.3282(3) 0.3406(3) -0.1887(3) 0.1084(16) Uani 1 d .
F14 F -0.1647(4) 0.2996(3) -0.1197(2) 0.1083(14) Uani 1 d .
F15 F -0.1040(4) 0.2784(5) -0.2199(3) 0.134(2) Uani 1 d .
F16 F -0.1811(4) 0.4208(3) -0.1985(3) 0.1312(19) Uani 1 d .
P3 P -0.21713(14) 0.30845(13) -0.20535(10) 0.0704(4) Uani 1 d .
N11 N 0.1881(3) 0.3393(3) -0.0227(2) 0.0436(9) Uani 1 d .
C12 C 0.1136(4) 0.3680(4) -0.0831(3) 0.0589(14) Uani 1 d .
H12 H 0.0862 0.3222 -0.1198 0.071 Uiso 1 calc R
C13 C 0.0770(5) 0.4644(5) -0.0917(4) 0.0789(19) Uani 1 d .
H13 H 0.0255 0.4826 -0.1338 0.095 Uiso 1 calc R
C14 C 0.1162(7) 0.5328(5) -0.0384(5) 0.089(2) Uani 1 d .
H14 H 0.0910 0.5972 -0.0434 0.107 Uiso 1 calc R
C15 C 0.1934(5) 0.5045(4) 0.0226(4) 0.0725(17) Uani 1 d .
H15 H 0.2225 0.5503 0.0589 0.087 Uiso 1 calc R
C16 C 0.2279(4) 0.4079(4) 0.0301(3) 0.0524(12) Uani 1 d .
C17 C 0.3096(4) 0.3720(4) 0.0929(3) 0.0505(12) Uani 1 d .
C18 C 0.3615(5) 0.4295(5) 0.1523(3) 0.0653(15) Uani 1 d .
H18 H 0.3433 0.4955 0.1543 0.078 Uiso 1 calc R
C19 C 0.4389(5) 0.3893(5) 0.2074(3) 0.0720(18) Uani 1 d .
H19 H 0.4739 0.4275 0.2473 0.086 Uiso 1 calc R
C20 C 0.4649(5) 0.2914(5) 0.2035(3) 0.0704(18) Uani 1 d .
H20 H 0.5172 0.2624 0.2409 0.084 Uiso 1 calc R
C21 C 0.4124(4) 0.2373(4) 0.1436(3) 0.0547(13) Uani 1 d .
H21 H 0.4319 0.1719 0.1402 0.066 Uiso 1 calc R
N22 N 0.3342(3) 0.2753(3) 0.0900(2) 0.0449(9) Uani 1 d .
N31 N 0.1228(3) 0.1317(3) -0.0796(2) 0.0445(9) Uani 1 d .
C32 C 0.1352(4) 0.1013(4) -0.1457(3) 0.0586(14) Uani 1 d .
H32 H 0.2016 0.1120 -0.1572 0.070 Uiso 1 calc R
C33 C 0.0550(5) 0.0553(5) -0.1972(3) 0.0671(16) Uani 1 d .
H33 H 0.0670 0.0361 -0.2424 0.081 Uiso 1 calc R
C34 C -0.0424(5) 0.0385(5) -0.1806(3) 0.0704(17) Uani 1 d .
H34 H -0.0975 0.0067 -0.2142 0.084 Uiso 1 calc R
C35 C -0.0583(4) 0.0690(4) -0.1137(3) 0.0584(14) Uani 1 d .
H35 H -0.1248 0.0589 -0.1021 0.070 Uiso 1 calc R
C36 C 0.0254(4) 0.1146(3) -0.0640(3) 0.0450(11) Uani 1 d .
C37 C 0.0137(4) 0.1508(3) 0.0080(3) 0.0455(11) Uani 1 d .
C38 C -0.0817(4) 0.1449(4) 0.0318(3) 0.0602(14) Uani 1 d .
H38 H -0.1435 0.1175 0.0015 0.072 Uiso 1 calc R
C39 C -0.0840(5) 0.1800(5) 0.1009(4) 0.0692(17) Uani 1 d .
H39 H -0.1473 0.1761 0.1177 0.083 Uiso 1 calc R
C40 C 0.0067(5) 0.2201(5) 0.1438(3) 0.0685(17) Uani 1 d .
H40 H 0.0062 0.2447 0.1902 0.082 Uiso 1 calc R
C41 C 0.0995(4) 0.2239(4) 0.1181(3) 0.0569(14) Uani 1 d .
H41 H 0.1615 0.2512 0.1481 0.068 Uiso 1 calc R
N42 N 0.1045(3) 0.1897(3) 0.0513(2) 0.0421(8) Uani 1 d .

loop_
_atom_site_aniso_label
_atom_site_aniso_U_11
_atom_site_aniso_U_22
_atom_site_aniso_U_33
_atom_site_aniso_U_23
_atom_site_aniso_U_13
_atom_site_aniso_U_12
Ru1 0.03477(19) 0.0381(2) 0.0415(2) 0.00054(18) 0.00817(13) -0.00018(17)
P5 0.0386(6) 0.0452(7) 0.0455(7) 0.0016(6) 0.0109(5) 0.0021(5)
O51 0.0371(16) 0.081(3) 0.058(2) 0.0061(19) 0.0094(15) 0.0021(18)
C52 0.043(3) 0.099(5) 0.098(5) 0.001(4) 0.020(3) -0.001(3)
O61 0.058(2) 0.053(2) 0.063(2) -0.0020(18) 0.0238(18) 0.0052(17)
C62 0.086(4) 0.056(4) 0.084(4) -0.005(3) 0.031(4) 0.014(3)
C71 0.080(3) 0.106(4) 0.100(4) 0.013(3) 0.032(3) 0.010(3)
C72 0.071(4) 0.051(3) 0.067(4) -0.001(3) 0.016(3) -0.016(3)
C73 0.075(4) 0.052(4) 0.095(5) 0.002(3) 0.023(4) -0.013(3)
C74 0.064(4) 0.065(4) 0.098(5) 0.030(4) 0.019(4) 0.009(3)
C75 0.066(4) 0.087(5) 0.061(4) 0.019(4) 0.015(3) 0.006(3)
C76 0.058(3) 0.068(4) 0.047(3) 0.007(3) 0.013(2) 0.007(3)
Cl2 0.0525(7) 0.0424(7) 0.0751(9) 0.0091(6) 0.0162(6) 0.0025(6)
F11 0.118(4) 0.057(3) 0.184(5) -0.038(3) 0.004(3) -0.001(2)
F12 0.152(5) 0.283(9) 0.077(3) 0.016(4) 0.014(3) 0.073(5)
F13 0.082(3) 0.069(3) 0.188(5) -0.035(3) 0.060(3) -0.007(2)
F14 0.133(4) 0.110(4) 0.080(3) -0.012(2) 0.021(3) -0.008(3)
F15 0.092(3) 0.198(6) 0.123(4) -0.011(4) 0.051(3) 0.044(3)
F16 0.103(3) 0.084(3) 0.217(6) 0.034(3) 0.058(4) -0.014(3)
P3 0.0707(10) 0.0652(10) 0.0798(11) -0.0068(9) 0.0266(9) 0.0064(8)
N11 0.040(2) 0.045(2) 0.048(2) 0.0059(19) 0.0156(18) 0.0028(18)
C12 0.053(3) 0.065(4) 0.056(3) 0.010(3) 0.007(2) 0.004(3)
C13 0.068(4) 0.078(5) 0.087(5) 0.032(4) 0.012(3) 0.026(4)
C14 0.105(6) 0.056(4) 0.113(6) 0.016(4) 0.039(5) 0.021(4)
C15 0.091(5) 0.050(3) 0.079(4) 0.000(3) 0.026(4) 0.016(3)
C16 0.052(3) 0.048(3) 0.062(3) -0.001(3) 0.022(3) 0.005(2)
C17 0.048(3) 0.051(3) 0.056(3) -0.006(2) 0.017(2) -0.004(2)
C18 0.067(4) 0.064(4) 0.067(4) -0.023(3) 0.019(3) -0.009(3)
C19 0.067(4) 0.092(5) 0.056(4) -0.023(3) 0.012(3) -0.024(4)
C20 0.048(3) 0.106(6) 0.052(3) 0.003(3) 0.001(2) -0.014(3)
C21 0.049(3) 0.065(3) 0.048(3) 0.005(3) 0.005(2) 0.002(3)
N22 0.040(2) 0.049(2) 0.047(2) -0.0045(18) 0.0121(18) -0.0026(17)
N31 0.040(2) 0.045(2) 0.047(2) -0.0008(18) 0.0069(17) -0.0017(17)
C32 0.049(3) 0.062(3) 0.064(3) -0.011(3) 0.010(2) 0.001(3)
C33 0.063(4) 0.075(4) 0.059(4) -0.015(3) 0.006(3) -0.002(3)
C34 0.061(4) 0.063(4) 0.075(4) -0.014(3) -0.007(3) -0.004(3)
C35 0.042(3) 0.052(3) 0.075(4) -0.001(3) 0.003(3) -0.008(2)
C36 0.043(2) 0.031(2) 0.060(3) 0.007(2) 0.010(2) -0.0011(19)
C37 0.039(2) 0.037(3) 0.060(3) 0.010(2) 0.010(2) 0.007(2)
C38 0.044(3) 0.062(4) 0.076(4) 0.013(3) 0.017(3) 0.003(3)
C39 0.049(3) 0.078(4) 0.090(5) 0.015(3) 0.035(3) 0.008(3)
C40 0.068(4) 0.079(4) 0.070(4) 0.006(3) 0.038(3) 0.007(3)
C41 0.053(3) 0.066(4) 0.055(3) 0.006(3) 0.018(2) -0.004(3)
N42 0.0427(19) 0.042(2) 0.041(2) 0.0078(18) 0.0083(16) 0.0032(17)

loop_
_atom_type_symbol
_atom_type_description
_atom_type_scat_dispersion_real
_atom_type_scat_dispersion_imag
_atom_type_scat_source
C C 0.0033 0.0016 'International Tables Vol C Tables 4.2.6.8 and 6.1.1.4'
H H 0.0000 0.0000 'International Tables Vol C Tables 4.2.6.8 and 6.1.1.4'
N N 0.0061 0.0033 'International Tables Vol C Tables 4.2.6.8 and 6.1.1.4'
O O 0.0106 0.0060 'International Tables Vol C Tables 4.2.6.8 and 6.1.1.4'
Ru Ru -1.2594 0.8363 'International Tables Vol C Tables 4.2.6.8 and 6.1.1.4'
P P 0.1023 0.0942 'International Tables Vol C Tables 4.2.6.8 and 6.1.1.4'
F F 0.0171 0.0103 'International Tables Vol C Tables 4.2.6.8 and 6.1.1.4'
Cl Cl 0.1484 0.1585 'International Tables Vol C Tables 4.2.6.8 and 6.1.1.4'

loop_
_geom_angle_atom_site_label_1
_geom_angle_atom_site_label_2
_geom_angle_atom_site_label_3
_geom_angle
N11 Ru1 N22 79.00(17)
N11 Ru1 N31 96.28(17)
N22 Ru1 N31 170.51(15)
N11 Ru1 N42 84.73(15)
N22 Ru1 N42 93.92(16)
N31 Ru1 N42 77.36(17)
N11 Ru1 P5 93.49(11)
N22 Ru1 P5 88.82(13)
N31 Ru1 P5 99.74(14)
N42 Ru1 P5 176.38(10)
N11 Ru1 Cl2 169.12(12)
N22 Ru1 Cl2 94.19(14)
N31 Ru1 Cl2 89.17(13)
N42 Ru1 Cl2 87.30(11)
P5 Ru1 Cl2 94.86(6)
O51 P5 O61 105.0(2)
O51 P5 C71 104.5(2)
O61 P5 C71 97.8(2)
O51 P5 Ru1 112.05(16)
O61 P5 Ru1 121.98(15)
C71 P5 Ru1 113.44(16)
C52 O51 P5 121.7(4)
C62 O61 P5 121.4(4)
C76 C71 C72 118.9(5)
C76 C71 P5 122.0(4)
C72 C71 P5 118.6(4)
C73 C72 C71 118.6(6)
C74 C73 C72 122.0(6)
C73 C74 C75 119.8(6)
C76 C75 C74 120.8(6)
C75 C76 C71 120.0(6)
F12 P3 F11 91.1(4)
F12 P3 F13 89.7(3)
F11 P3 F13 88.5(3)
F12 P3 F15 91.7(3)
F11 P3 F15 92.7(3)
F13 P3 F15 178.2(3)
F12 P3 F14 179.7(4)
F11 P3 F14 89.1(3)
F13 P3 F14 90.3(3)
F15 P3 F14 88.3(3)
F12 P3 F16 92.7(4)
F11 P3 F16 175.0(3)
F13 P3 F16 88.4(2)
F15 P3 F16 90.4(3)
F14 P3 F16 87.0(3)
C12 N11 C16 118.4(5)
C12 N11 Ru1 126.0(4)
C16 N11 Ru1 115.4(3)
N11 C12 C13 121.3(6)
C14 C13 C12 120.3(6)
C13 C14 C15 118.7(6)
C14 C15 C16 119.9(6)
N11 C16 C15 121.5(5)
N11 C16 C17 115.2(5)
C15 C16 C17 123.3(5)
N22 C17 C18 120.5(5)
N22 C17 C16 114.8(5)
C18 C17 C16 124.7(5)
C19 C18 C17 120.1(6)
C18 C19 C20 119.2(6)
C21 C20 C19 119.0(6)
N22 C21 C20 122.4(6)
C21 N22 C17 118.9(5)
C21 N22 Ru1 126.2(4)
C17 N22 Ru1 114.9(3)
C32 N31 C36 117.0(4)
C32 N31 Ru1 126.5(3)
C36 N31 Ru1 116.5(3)
N31 C32 C33 123.6(5)
C34 C33 C32 118.6(6)
C33 C34 C35 119.4(5)
C34 C35 C36 119.4(5)
N31 C36 C35 121.9(5)
N31 C36 C37 115.6(4)
C35 C36 C37 122.5(4)
N42 C37 C38 121.2(5)
N42 C37 C36 115.0(4)
C38 C37 C36 123.8(5)
C39 C38 C37 119.4(5)
C40 C39 C38 119.3(5)
C39 C40 C41 119.2(6)
N42 C41 C40 122.8(5)
C41 N42 C37 118.0(4)
C41 N42 Ru1 126.5(3)
C37 N42 Ru1 115.4(3)

loop_
_geom_bond_atom_site_label_1
_geom_bond_atom_site_label_2
_geom_bond_distance
Ru1 N11 2.033(4)
Ru1 N22 2.063(4)
Ru1 N31 2.081(4)
Ru1 N42 2.130(4)
Ru1 P5 2.253(2)
Ru1 Cl2 2.419(3)
P5 O51 1.600(4)
P5 O61 1.611(4)
P5 C71 1.812(5)
O51 C52 1.448(6)
O61 C62 1.453(7)
C71 C76 1.407(7)
C71 C72 1.415(7)
C72 C73 1.376(8)
C73 C74 1.366(9)
C74 C75 1.373(9)
C75 C76 1.371(8)
F11 P3 1.575(5)
F12 P3 1.543(6)
F13 P3 1.576(4)
F14 P3 1.586(5)
F15 P3 1.578(5)
F16 P3 1.593(5)
N11 C12 1.349(6)
N11 C16 1.364(7)
C12 C13 1.389(8)
C13 C14 1.369(10)
C14 C15 1.371(10)
C15 C16 1.383(8)
C16 C17 1.455(7)
C17 N22 1.357(6)
C17 C18 1.391(7)
C18 C19 1.360(8)
C19 C20 1.380(9)
C20 C21 1.374(8)
C21 N22 1.338(6)
N31 C32 1.346(6)
N31 C36 1.357(6)
C32 C33 1.376(7)
C33 C34 1.363(8)
C34 C35 1.375(8)
C35 C36 1.383(7)
C36 C37 1.473(7)
C37 N42 1.351(6)
C37 C38 1.388(7)
C38 C39 1.384(8)
C39 C40 1.353(9)
C40 C41 1.374(7)
C41 N42 1.347(7)
